data_7003787
loop_
_publ_author_name
'Wang, Guo-Xi'
'Han, Guang-Fan'
'Ye, Qiong'
'Xiong, Ren-Gen'
'Akutagawa, Tomoyuki'
'Nakamura, Takayoshi'
'Chan, Philip Wai Hong'
'Huang, Songping D.'

_publ_section_title
;
 Dielectric anisotropy of a homochiral rare-earth metal complex
;
_journal_issue 19
_journal_name_full 'Dalton Transactions'
_journal_page_first 2527
_journal_page_last 2530
_journal_paper_doi 10.1039/b719580j
_journal_year 2008
_chemical_formula_sum 'C59 H49 N2 O6 Tb'
_chemical_formula_weight 1040.92
_chemical_name_systematic
;
?
;
_space_group_IT_number 4
_symmetry_space_group_name_Hall 'P 2yb'
_symmetry_space_group_name_H-M 'P 1 21 1'
_atom_sites_solution_hydrogens geom
_atom_sites_solution_primary direct
_atom_sites_solution_secondary difmap
_audit_creation_method SHELXL-97
_cell_angle_alpha 90.00
_cell_angle_beta 111.338(3)
_cell_angle_gamma 90.00
_cell_formula_units_Z 4
_cell_length_a 23.196(4)
_cell_length_b 13.000(2)
_cell_length_c 17.731(3)
_cell_measurement_temperature 298(2)
_cell_volume 4980.2(14)
_computing_structure_refinement 'SHELXL-97 (Sheldrick, 1997)'
_computing_structure_solution 'SHELXS-97 (Sheldrick, 1990)'
_diffrn_ambient_temperature 298(2)
_diffrn_measured_fraction_theta_full 0.993
_diffrn_measured_fraction_theta_max 0.993
_diffrn_radiation_monochromator graphite
_diffrn_radiation_source 'fine-focus sealed tube'
_diffrn_radiation_type MoK\a
_diffrn_radiation_wavelength 0.71073
_diffrn_reflns_av_R_equivalents 0.0374
_diffrn_reflns_av_sigmaI/netI 0.0816
_diffrn_reflns_limit_h_max 15
_diffrn_reflns_limit_h_min -28
_diffrn_reflns_limit_k_max 15
_diffrn_reflns_limit_k_min -15
_diffrn_reflns_limit_l_max 21
_diffrn_reflns_limit_l_min -21
_diffrn_reflns_number 27271
_diffrn_reflns_theta_full 26.00
_diffrn_reflns_theta_max 26.00
_diffrn_reflns_theta_min 1.80
_exptl_absorpt_coefficient_mu 1.473
_exptl_absorpt_correction_T_max 0.7376
_exptl_absorpt_correction_T_min 0.6500
_exptl_crystal_density_diffrn 1.388
_exptl_crystal_density_method 'not measured'
_exptl_crystal_F_000 2120
_exptl_crystal_size_max 0.32
_exptl_crystal_size_mid 0.24
_exptl_crystal_size_min 0.22
_refine_diff_density_max 0.948
_refine_diff_density_min -1.934
_refine_diff_density_rms 0.108
_refine_ls_abs_structure_details 'Flack H D (1983), Acta Cryst. A39, 876-881'
_refine_ls_abs_structure_Flack 0.059(13)
_refine_ls_extinction_method none
_refine_ls_goodness_of_fit_ref 1.097
_refine_ls_hydrogen_treatment mixed
_refine_ls_matrix_type fullcycle
_refine_ls_number_parameters 1225
_refine_ls_number_reflns 19091
_refine_ls_number_restraints 1
_refine_ls_restrained_S_all 1.097
_refine_ls_R_factor_all 0.0805
_refine_ls_R_factor_gt 0.0596
_refine_ls_shift/su_max 0.000
_refine_ls_shift/su_mean 0.000
_refine_ls_structure_factor_coef Fsqd
_refine_ls_weighting_details 'calc w=1/[\s^2^(Fo^2^)+(0.0647P)^2^+0.0000P] where P=(Fo^2^+2Fc^2^)/3'
_refine_ls_weighting_scheme calc
_refine_ls_wR_factor_gt 0.1250
_refine_ls_wR_factor_ref 0.1290
_reflns_number_gt 13483
_reflns_number_total 19091
_reflns_threshold_expression >2sigma(I)
_cod_data_source_file b719580j.txt
_cod_data_source_block homochiral
_cod_original_cell_volume 4980.1(16)
_cod_database_code 7003787

loop_
_symmetry_equiv_pos_as_xyz
'x, y, z'
'-x, y+1/2, -z'

loop_
_atom_site_label
_atom_site_type_symbol
_atom_site_fract_x
_atom_site_fract_y
_atom_site_fract_z
_atom_site_U_iso_or_equiv
_atom_site_adp_type
_atom_site_occupancy
_atom_site_symmetry_multiplicity
_atom_site_calc_flag
_atom_site_refinement_flags
_atom_site_disorder_assembly
_atom_site_disorder_group
C1 C 0.1177(5) 0.6171(8) 0.2207(7) 0.052(3) Uani 1 1 d . . .
C2 C 0.0585(4) 0.6047(6) 0.2234(5) 0.055(2) Uani 1 1 d . . .
H2 H 0.0530 0.5645 0.2637 0.067 Uiso 1 1 calc R . .
C3 C 0.0084(5) 0.6523(8) 0.1661(6) 0.048(2) Uani 1 1 d . . .
H3 H -0.0306 0.6438 0.1690 0.058 Uiso 1 1 calc R . .
C4 C 0.0141(4) 0.7118(7) 0.1050(5) 0.044(2) Uani 1 1 d . . .
H4 H -0.0206 0.7419 0.0667 0.052 Uiso 1 1 calc R . .
C5 C 0.0737(4) 0.7266(6) 0.1012(6) 0.046(2) Uani 1 1 d . . .
H5 H 0.0787 0.7678 0.0611 0.056 Uiso 1 1 calc R . .
C6 C 0.1240(5) 0.6787(7) 0.1583(6) 0.052(3) Uani 1 1 d . . .
H6 H 0.1631 0.6872 0.1556 0.063 Uiso 1 1 calc R . .
C7 C 0.2083(4) 0.7393(8) 0.3606(6) 0.042(2) Uani 1 1 d . . .
C8 C 0.2353(5) 0.8280(7) 0.3359(6) 0.044(2) Uani 1 1 d . . .
H8 H 0.2599 0.8190 0.3050 0.053 Uiso 1 1 calc R . .
C9 C 0.2243(5) 0.9273(9) 0.3590(6) 0.052(3) Uani 1 1 d . . .
H9 H 0.2396 0.9840 0.3403 0.063 Uiso 1 1 calc R . .
C10 C 0.1917(5) 0.9417(8) 0.4078(6) 0.053(3) Uani 1 1 d . . .
H10 H 0.1869 1.0078 0.4248 0.063 Uiso 1 1 calc R . .
C11 C 0.1649(5) 0.8573(7) 0.4333(6) 0.057(3) Uani 1 1 d . . .
H11 H 0.1416 0.8671 0.4656 0.069 Uiso 1 1 calc R . .
C12 C 0.1747(4) 0.7568(7) 0.4079(6) 0.041(2) Uani 1 1 d . . .
H12 H 0.1573 0.7009 0.4245 0.049 Uiso 1 1 calc R . .
C13 C 0.3012(3) 0.2103(5) 0.1711(4) 0.0386(15) Uani 1 1 d . . .
C14 C 0.2755(3) 0.1150(5) 0.1830(4) 0.0385(15) Uani 1 1 d . . .
H14 H 0.2583 0.1099 0.2227 0.046 Uiso 1 1 calc R . .
C15 C 0.2756(3) 0.0313(5) 0.1369(4) 0.0381(15) Uani 1 1 d . . .
H15 H 0.2558 -0.0286 0.1430 0.046 Uiso 1 1 calc R . .
C16 C 0.3048(4) 0.0334(6) 0.0808(5) 0.0449(17) Uani 1 1 d . . .
H16 H 0.3078 -0.0255 0.0526 0.054 Uiso 1 1 calc R . .
C17 C 0.3298(4) 0.1285(5) 0.0681(5) 0.0444(17) Uani 1 1 d . . .
H17 H 0.3473 0.1338 0.0287 0.053 Uiso 1 1 calc R . .
C18 C 0.3281(3) 0.2135(6) 0.1144(4) 0.0415(16) Uani 1 1 d . . .
H18 H 0.3459 0.2747 0.1066 0.050 Uiso 1 1 calc R . .
C19 C 0.3448(3) 0.5818(5) 0.2356(4) 0.0380(15) Uani 1 1 d . . .
C20 C 0.3053(4) 0.6353(6) 0.1647(4) 0.0460(18) Uani 1 1 d . . .
H20 H 0.2720 0.6005 0.1276 0.055 Uiso 1 1 calc R . .
C21 C 0.3153(4) 0.7354(7) 0.1502(5) 0.0485(19) Uani 1 1 d . . .
H21 H 0.2888 0.7672 0.1035 0.058 Uiso 1 1 calc R . .
C22 C 0.3646(4) 0.7912(6) 0.2043(5) 0.0469(18) Uani 1 1 d . . .
H22 H 0.3717 0.8596 0.1949 0.056 Uiso 1 1 calc R . .
C23 C 0.4021(4) 0.7395(6) 0.2723(5) 0.0446(17) Uani 1 1 d . . .
H23 H 0.4364 0.7734 0.3082 0.054 Uiso 1 1 calc R . .
C24 C 0.3910(3) 0.6403(5) 0.2890(5) 0.0377(15) Uani 1 1 d . . .
H24 H 0.4156 0.6116 0.3383 0.045 Uiso 1 1 calc R . .
C25 C 0.4114(4) 0.1207(5) 0.5197(4) 0.0409(16) Uani 1 1 d . . .
C26 C 0.3836(4) 0.0540(5) 0.4543(4) 0.0398(16) Uani 1 1 d . . .
H26 H 0.3494 0.0755 0.4103 0.048 Uiso 1 1 calc R . .
C27 C 0.4071(3) -0.0430(6) 0.4556(5) 0.0456(17) Uani 1 1 d . . .
H27 H 0.3884 -0.0873 0.4123 0.055 Uiso 1 1 calc R . .
C28 C 0.4580(4) -0.0759(6) 0.5201(5) 0.0464(17) Uani 1 1 d . . .
H28 H 0.4739 -0.1414 0.5193 0.056 Uiso 1 1 calc R . .
C29 C 0.4856(4) -0.0126(5) 0.5856(4) 0.0427(16) Uani 1 1 d . . .
H29 H 0.5194 -0.0354 0.6296 0.051 Uiso 1 1 calc R . .
C30 C 0.4617(4) 0.0876(5) 0.5849(4) 0.0402(16) Uani 1 1 d . . .
H30 H 0.4800 0.1314 0.6286 0.048 Uiso 1 1 calc R . .
C31 C 0.4511(4) 0.4754(6) 0.6106(4) 0.0440(17) Uani 1 1 d . . .
C32 C 0.4893(3) 0.4571(6) 0.6898(5) 0.0413(16) Uani 1 1 d . . .
H32 H 0.4871 0.3946 0.7143 0.050 Uiso 1 1 calc R . .
C33 C 0.5304(4) 0.5315(5) 0.7324(5) 0.0480(18) Uani 1 1 d . . .
H33 H 0.5546 0.5196 0.7865 0.058 Uiso 1 1 calc R . .
C34 C 0.5366(4) 0.6231(5) 0.6971(5) 0.0440(17) Uani 1 1 d . . .
H34 H 0.5659 0.6714 0.7261 0.053 Uiso 1 1 calc R . .
C35 C 0.4981(3) 0.6423(5) 0.6166(4) 0.0414(16) Uani 1 1 d . . .
H35 H 0.5006 0.7045 0.5920 0.050 Uiso 1 1 calc R . .
C36 C 0.4559(4) 0.5671(6) 0.5740(4) 0.0444(17) Uani 1 1 d . . .
H36 H 0.4307 0.5787 0.5203 0.053 Uiso 1 1 calc R . .
C37 C 0.1064(3) 0.1573(5) 0.3056(4) 0.0389(15) Uani 1 1 d . . .
C38 C 0.1211(4) 0.1142(6) 0.2435(5) 0.0469(18) Uani 1 1 d . . .
H38 H 0.1541 0.1411 0.2319 0.056 Uiso 1 1 calc R . .
C39 C 0.0887(4) 0.0337(5) 0.1988(5) 0.0438(17) Uani 1 1 d . . .
H39 H 0.0999 0.0065 0.1576 0.053 Uiso 1 1 calc R . .
C40 C 0.0386(4) -0.0084(6) 0.2147(4) 0.0463(18) Uani 1 1 d . . .
H40 H 0.0161 -0.0631 0.1842 0.056 Uiso 1 1 calc R . .
C41 C 0.0235(4) 0.0333(6) 0.2766(5) 0.0446(17) Uani 1 1 d . . .
H41 H -0.0097 0.0063 0.2877 0.054 Uiso 1 1 calc R . .
C42 C 0.0563(4) 0.1135(6) 0.3219(5) 0.0470(18) Uani 1 1 d . . .
H42 H 0.0456 0.1401 0.3637 0.056 Uiso 1 1 d R . .
C43 C 0.1281(4) 0.4438(6) 0.5075(5) 0.0445(17) Uani 1 1 d . . .
C44 C 0.0706(3) 0.4187(5) 0.5083(5) 0.0407(16) Uani 1 1 d . . .
H44 H 0.0490 0.3630 0.4782 0.049 Uiso 1 1 calc R . .
C45 C 0.0446(3) 0.4769(5) 0.5544(4) 0.0353(14) Uani 1 1 d . . .
H45 H 0.0059 0.4606 0.5556 0.042 Uiso 1 1 calc R . .
C46 C 0.0778(3) 0.5584(5) 0.5976(4) 0.0359(15) Uani 1 1 d . . .
H46 H 0.0603 0.5985 0.6271 0.043 Uiso 1 1 calc R . .
C47 C 0.1361(3) 0.5839(6) 0.5995(4) 0.0381(15) Uani 1 1 d . . .
H47 H 0.1581 0.6383 0.6309 0.046 Uiso 1 1 calc R . .
C48 C 0.1604(4) 0.5267(6) 0.5537(4) 0.0437(16) Uani 1 1 d . . .
H48 H 0.1992 0.5434 0.5533 0.052 Uiso 1 1 calc R . .
C49 C 0.1694(4) 0.5699(6) 0.2906(5) 0.053(2) Uani 1 1 d . . .
H49 H 0.1486 0.5579 0.3289 0.063 Uiso 1 1 calc R . .
C50 C 0.2248(4) 0.6364(5) 0.3424(5) 0.049(2) Uani 1 1 d . . .
H50 H 0.2498 0.6469 0.3089 0.059 Uiso 1 1 calc R . .
C51 C 0.3021(3) 0.2974(5) 0.2248(4) 0.0383(15) Uani 1 1 d . . .
C52 C 0.3177(4) 0.3981(6) 0.2012(4) 0.0467(18) Uani 1 1 d . . .
H52 H 0.3200 0.4081 0.1504 0.056 Uiso 1 1 calc R . .
C53 C 0.3291(4) 0.4779(5) 0.2558(4) 0.0375(15) Uani 1 1 d . . .
C54 C 0.3885(4) 0.2268(6) 0.5052(4) 0.0467(18) Uani 1 1 d . . .
C55 C 0.4230(4) 0.3054(5) 0.5551(5) 0.0419(16) Uani 1 1 d . . .
H55 H 0.4618 0.2884 0.5924 0.050 Uiso 1 1 calc R . .
C56 C 0.4049(3) 0.4018(5) 0.5534(4) 0.0384(15) Uani 1 1 d . . .
C57 C 0.1441(3) 0.2449(5) 0.3510(4) 0.0380(15) Uani 1 1 d . . .
C58 C 0.1264(4) 0.3043(6) 0.4096(5) 0.0447(17) Uani 1 1 d . . .
H58 H 0.0880 0.2855 0.4107 0.054 Uiso 1 1 d R . .
C59 C 0.1531(4) 0.3784(6) 0.4588(5) 0.0463(17) Uani 1 1 d . . .
C60 C 0.2021(5) 0.1634(9) 0.8677(7) 0.052(3) Uani 1 1 d . . .
C61 C 0.1625(5) 0.1232(7) 0.9062(6) 0.051(3) Uani 1 1 d . . .
H61 H 0.1379 0.1664 0.9236 0.062 Uiso 1 1 calc R . .
C62 C 0.1620(5) 0.0207(9) 0.9163(6) 0.050(2) Uani 1 1 d . . .
H62 H 0.1374 -0.0063 0.9428 0.060 Uiso 1 1 calc R . .
C63 C 0.1957(5) -0.0449(10) 0.8897(6) 0.055(3) Uani 1 1 d . . .
H63 H 0.1931 -0.1153 0.8972 0.066 Uiso 1 1 calc R . .
C64 C 0.2349(4) -0.0075(6) 0.8504(6) 0.037(2) Uani 1 1 d . . .
H64 H 0.2579 -0.0525 0.8318 0.044 Uiso 1 1 calc R . .
C65 C 0.2382(5) 0.1013(7) 0.8403(6) 0.047(2) Uani 1 1 d . . .
H65 H 0.2640 0.1291 0.8159 0.056 Uiso 1 1 calc R . .
C66 C 0.1250(5) 0.2701(10) 0.7229(8) 0.059(3) Uani 1 1 d . . .
C67 C 0.1437(5) 0.2245(9) 0.6683(6) 0.057(3) Uani 1 1 d . . .
H67 H 0.1838 0.2099 0.6634 0.068 Uiso 1 1 d R . .
C68 C 0.1004(5) 0.1753(8) 0.6014(6) 0.057(3) Uani 1 1 d . . .
H68 H 0.1134 0.1415 0.5641 0.068 Uiso 1 1 calc R . .
C69 C 0.0386(5) 0.1769(7) 0.5909(6) 0.054(3) Uani 1 1 d . . .
H69 H 0.0102 0.1421 0.5473 0.065 Uiso 1 1 calc R . .
C70 C 0.0182(5) 0.2294(8) 0.6440(6) 0.053(3) Uani 1 1 d . . .
H70 H -0.0238 0.2331 0.6348 0.064 Uiso 1 1 calc R . .
C71 C 0.0616(4) 0.2773(6) 0.7121(5) 0.054(2) Uani 1 1 d . . .
H71 H 0.0490 0.3126 0.7491 0.064 Uiso 1 1 calc R . .
C72 C 0.3355(4) 0.3027(5) 0.7334(4) 0.0414(16) Uani 1 1 d . . .
C73 C 0.3769(3) 0.2382(5) 0.7934(4) 0.0357(15) Uani 1 1 d . . .
H73 H 0.3971 0.2626 0.8458 0.043 Uiso 1 1 calc R . .
C74 C 0.3871(3) 0.1354(5) 0.7726(4) 0.0367(15) Uani 1 1 d . . .
H74 H 0.4118 0.0890 0.8105 0.044 Uiso 1 1 calc R . .
C75 C 0.3573(3) 0.1099(6) 0.6912(5) 0.0428(16) Uani 1 1 d . . .
H75 H 0.3638 0.0439 0.6757 0.051 Uiso 1 1 calc R . .
C76 C 0.3191(3) 0.1734(5) 0.6315(4) 0.0368(15) Uani 1 1 d . . .
H76 H 0.3006 0.1506 0.5784 0.044 Uiso 1 1 calc R . .
C77 C 0.3093(4) 0.2715(5) 0.6530(4) 0.0391(15) Uani 1 1 d . . .
H77 H 0.2851 0.3171 0.6138 0.047 Uiso 1 1 calc R . .
C78 C 0.3049(3) 0.6721(5) 0.6730(4) 0.0378(15) Uani 1 1 d . . .
C79 C 0.3343(4) 0.6656(5) 0.6171(5) 0.0428(16) Uani 1 1 d . . .
H79 H 0.3520 0.6040 0.6100 0.051 Uiso 1 1 calc R . .
C80 C 0.3367(3) 0.7513(5) 0.5725(4) 0.0401(15) Uani 1 1 d . . .
H80 H 0.3570 0.7485 0.5359 0.048 Uiso 1 1 calc R . .
C81 C 0.3087(3) 0.8416(5) 0.5827(5) 0.0416(16) Uani 1 1 d . . .
H81 H 0.3082 0.8981 0.5503 0.050 Uiso 1 1 calc R . .
C82 C 0.2813(3) 0.8495(5) 0.6402(4) 0.0405(16) Uani 1 1 d . . .
H82 H 0.2651 0.9120 0.6488 0.049 Uiso 1 1 calc R . .
C83 C 0.2782(4) 0.7637(5) 0.6846(5) 0.0456(17) Uani 1 1 d . . .
H83 H 0.2586 0.7671 0.7219 0.055 Uiso 1 1 calc R . .
C84 C 0.4531(3) 0.4177(6) 1.1067(4) 0.0419(17) Uani 1 1 d . . .
C85 C 0.4612(3) 0.3214(6) 1.0767(5) 0.0427(16) Uani 1 1 d . . .
H85 H 0.4368 0.3013 1.0245 0.051 Uiso 1 1 calc R . .
C86 C 0.5071(3) 0.2561(6) 1.1272(4) 0.0451(17) Uani 1 1 d . . .
H86 H 0.5170 0.1950 1.1074 0.054 Uiso 1 1 calc R . .
C87 C 0.5375(3) 0.2847(6) 1.2080(5) 0.0438(17) Uani 1 1 d . . .
H87 H 0.5649 0.2385 1.2431 0.053 Uiso 1 1 calc R . .
C88 C 0.5288(4) 0.3766(6) 1.2368(5) 0.0515(19) Uani 1 1 d . . .
H88 H 0.5518 0.3952 1.2899 0.062 Uiso 1 1 calc R . .
C89 C 0.4844(3) 0.4444(6) 1.1860(4) 0.0458(17) Uani 1 1 d . . .
H89 H 0.4763 0.5067 1.2059 0.055 Uiso 1 1 calc R . .
C90 C 0.4084(4) 0.7823(6) 1.0100(4) 0.0460(17) Uani 1 1 d . . .
C91 C 0.4605(4) 0.8227(6) 1.0716(5) 0.0477(18) Uani 1 1 d . . .
H91 H 0.4821 0.7810 1.1154 0.057 Uiso 1 1 calc R . .
C92 C 0.4806(3) 0.9211(6) 1.0695(5) 0.0459(17) Uani 1 1 d . . .
H92 H 0.5154 0.9457 1.1110 0.055 Uiso 1 1 calc R . .
C93 C 0.4486(3) 0.9831(6) 1.0053(5) 0.0417(16) Uani 1 1 d . . .
H93 H 0.4614 1.0506 1.0039 0.050 Uiso 1 1 calc R . .
C94 C 0.3972(3) 0.9460(6) 0.9421(5) 0.0449(17) Uani 1 1 d . . .
H94 H 0.3761 0.9881 0.8983 0.054 Uiso 1 1 calc R . .
C95 C 0.3778(3) 0.8466(6) 0.9449(4) 0.0425(16) Uani 1 1 d . . .
H95 H 0.3436 0.8219 0.9025 0.051 Uiso 1 1 calc R . .
C96 C 0.1285(3) 0.4605(6) 1.0064(5) 0.0429(16) Uani 1 1 d . . .
C97 C 0.1616(4) 0.3739(6) 1.0428(5) 0.0484(18) Uani 1 1 d . . .
H97 H 0.1995 0.3602 1.0381 0.058 Uiso 1 1 calc R . .
C98 C 0.1387(4) 0.3071(7) 1.0865(5) 0.0513(19) Uani 1 1 d . . .
H98 H 0.1609 0.2481 1.1094 0.062 Uiso 1 1 calc R . .
C99 C 0.0831(4) 0.3279(6) 1.0961(5) 0.0466(17) Uani 1 1 d . . .
H99 H 0.0681 0.2841 1.1262 0.056 Uiso 1 1 calc R . .
C100 C 0.0500(4) 0.4163(6) 1.0596(5) 0.0497(19) Uani 1 1 d . . .
H100 H 0.0127 0.4316 1.0657 0.060 Uiso 1 1 calc R . .
C101 C 0.0725(4) 0.4806(7) 1.0146(5) 0.0515(19) Uani 1 1 d . . .
H101 H 0.0495 0.5396 0.9906 0.062 Uiso 1 1 d R . .
C102 C 0.1062(3) 0.7316(6) 0.8103(4) 0.0428(16) Uani 1 1 d . . .
C103 C 0.0543(4) 0.7816(6) 0.8224(5) 0.0484(18) Uani 1 1 d . . .
H103 H 0.0430 0.7564 0.8642 0.058 Uiso 1 1 d R . .
C104 C 0.0223(4) 0.8569(6) 0.7762(5) 0.0492(18) Uani 1 1 d . . .
H104 H -0.0122 0.8834 0.7846 0.059 Uiso 1 1 calc R . .
C105 C 0.0400(4) 0.8970(6) 0.7144(5) 0.0464(17) Uani 1 1 d . . .
H105 H 0.0184 0.9518 0.6831 0.056 Uiso 1 1 calc R . .
C106 C 0.0896(4) 0.8549(6) 0.7003(5) 0.0459(17) Uani 1 1 d . . .
H106 H 0.1006 0.8793 0.6582 0.055 Uiso 1 1 calc R . .
C107 C 0.1237(3) 0.7741(6) 0.7505(4) 0.0434(16) Uani 1 1 d . . .
H107 H 0.1588 0.7491 0.7430 0.052 Uiso 1 1 calc R . .
C108 C 0.2022(3) 0.2768(5) 0.8600(4) 0.0424(17) Uani 1 1 d . . .
H108 H 0.1719 0.3003 0.8830 0.051 Uiso 1 1 calc R . .
C109 C 0.1807(4) 0.3231(6) 0.7777(5) 0.051(2) Uani 1 1 d . . .
H109 H 0.2154 0.3100 0.7649 0.062 Uiso 1 1 d R . .
C110 C 0.3323(3) 0.4045(5) 0.7655(4) 0.0332(14) Uani 1 1 d . . .
C111 C 0.3179(3) 0.4863(5) 0.7073(4) 0.0354(14) Uani 1 1 d . . .
H111 H 0.3188 0.4730 0.6562 0.043 Uiso 1 1 calc R . .
C112 C 0.3028(3) 0.5839(5) 0.7242(4) 0.0345(14) Uani 1 1 d . . .
C113 C 0.4103(4) 0.4914(6) 1.0549(5) 0.0434(17) Uani 1 1 d . . .
C114 C 0.4292(3) 0.6004(6) 1.0611(4) 0.0427(16) Uani 1 1 d . . .
H114 H 0.4687 0.6199 1.0952 0.051 Uiso 1 1 calc R . .
C115 C 0.3855(3) 0.6770(6) 1.0130(4) 0.0406(16) Uani 1 1 d . . .
C116 C 0.1595(4) 0.5161(6) 0.9624(5) 0.0451(17) Uani 1 1 d . . .
C117 C 0.1181(3) 0.5915(5) 0.9107(5) 0.0419(16) Uani 1 1 d . . .
H117 H 0.0788 0.6048 0.9006 0.050 Uiso 1 1 d R . .
C118 C 0.1430(4) 0.6519(6) 0.8611(5) 0.0460(17) Uani 1 1 d . . .
N1 N 0.1861(5) 0.4620(7) 0.2765(6) 0.057(3) Uani 1 1 d . . .
H1A H 0.1956 0.4616 0.2316 0.068 Uiso 1 1 calc R . .
H1B H 0.1525 0.4220 0.2667 0.068 Uiso 1 1 calc R . .
N2 N 0.2648(4) 0.5779(6) 0.4140(6) 0.048(2) Uani 1 1 d . . .
H2A H 0.2496 0.5854 0.4537 0.058 Uiso 1 1 calc R . .
H2B H 0.3028 0.6064 0.4315 0.058 Uiso 1 1 calc R . .
N3 N 0.2595(4) 0.3246(7) 0.9103(6) 0.052(2) Uani 1 1 d . . .
H3A H 0.2906 0.2901 0.9026 0.063 Uiso 1 1 calc R . .
H3B H 0.2636 0.3146 0.9623 0.063 Uiso 1 1 calc R . .
N4 N 0.1864(4) 0.4235(7) 0.7692(6) 0.051(2) Uani 1 1 d . . .
H4A H 0.1500 0.4536 0.7630 0.061 Uiso 1 1 calc R . .
H4B H 0.1937 0.4342 0.7233 0.061 Uiso 1 1 calc R . .
O1 O 0.2868(3) 0.2802(5) 0.2817(4) 0.0364(14) Uani 1 1 d . . .
O2 O 0.3304(3) 0.4775(5) 0.3271(4) 0.0366(15) Uani 1 1 d . . .
O3 O 0.3307(3) 0.2443(6) 0.4612(4) 0.0417(16) Uani 1 1 d . . .
O4 O 0.3531(3) 0.4366(5) 0.5099(4) 0.0339(13) Uani 1 1 d . . .
O5 O 0.1931(3) 0.2561(5) 0.3507(4) 0.0366(15) Uani 1 1 d . . .
O6 O 0.2123(3) 0.4060(5) 0.4654(4) 0.0411(17) Uani 1 1 d . . .
O7 O 0.3365(3) 0.4185(5) 0.8389(4) 0.0398(15) Uani 1 1 d . . .
O8 O 0.2873(3) 0.6029(5) 0.7838(4) 0.0334(13) Uani 1 1 d . . .
O9 O 0.3625(3) 0.4541(6) 1.0060(4) 0.0457(17) Uani 1 1 d . . .
O10 O 0.3339(3) 0.6626(6) 0.9567(4) 0.0440(17) Uani 1 1 d . . .
O11 O 0.2110(3) 0.5005(5) 0.9700(4) 0.0492(19) Uani 1 1 d . . .
O12 O 0.1961(3) 0.6420(6) 0.8470(4) 0.0483(18) Uani 1 1 d . . .
Tb1 Tb 0.276619(19) 0.37977(9) 0.39216(3) 0.03527(12) Uani 1 1 d . . .
Tb2 Tb 0.27658(2) 0.51953(9) 0.89244(3) 0.03671(12) Uani 1 1 d . . .

loop_
_atom_site_aniso_label
_atom_site_aniso_U_11
_atom_site_aniso_U_22
_atom_site_aniso_U_33
_atom_site_aniso_U_23
_atom_site_aniso_U_13
_atom_site_aniso_U_12
C1 0.062(7) 0.031(4) 0.044(5) -0.020(4) -0.004(5) -0.011(4)
C2 0.070(6) 0.041(4) 0.038(4) -0.009(3) -0.001(4) 0.010(4)
C3 0.050(5) 0.040(5) 0.042(5) -0.006(4) 0.003(4) 0.009(4)
C4 0.024(4) 0.042(4) 0.049(5) -0.006(4) -0.007(3) 0.015(3)
C5 0.031(5) 0.033(4) 0.055(5) -0.010(3) -0.009(4) 0.015(4)
C6 0.044(5) 0.035(4) 0.051(5) 0.004(4) -0.014(4) 0.005(4)
C7 0.040(5) 0.042(5) 0.030(4) 0.003(4) -0.006(4) 0.025(4)
C8 0.041(4) 0.028(5) 0.044(4) 0.006(4) -0.007(3) 0.013(4)
C9 0.042(5) 0.057(6) 0.042(5) -0.011(4) -0.004(4) 0.017(4)
C10 0.055(6) 0.033(5) 0.046(5) -0.002(4) -0.011(4) 0.015(4)
C11 0.051(5) 0.042(5) 0.049(6) 0.004(4) -0.018(4) 0.016(4)
C12 0.029(4) 0.035(4) 0.049(5) 0.002(4) 0.003(3) 0.018(3)
C13 0.041(4) 0.040(4) 0.033(3) -0.001(3) 0.011(3) -0.012(3)
C14 0.051(4) 0.028(3) 0.043(4) -0.003(3) 0.025(3) -0.003(3)
C15 0.041(4) 0.032(3) 0.039(4) -0.008(3) 0.011(3) -0.004(3)
C16 0.052(4) 0.039(4) 0.044(4) 0.005(3) 0.017(3) -0.008(3)
C17 0.051(4) 0.034(4) 0.050(4) -0.001(3) 0.021(4) -0.015(3)
C18 0.035(4) 0.045(4) 0.043(4) -0.005(3) 0.011(3) -0.012(3)
C19 0.033(4) 0.041(4) 0.044(4) -0.005(3) 0.019(3) 0.003(3)
C20 0.053(5) 0.051(5) 0.033(4) 0.002(3) 0.015(3) 0.007(4)
C21 0.051(4) 0.065(5) 0.037(4) -0.008(3) 0.025(3) 0.001(4)
C22 0.058(5) 0.035(4) 0.050(4) -0.010(3) 0.023(4) -0.005(3)
C23 0.046(4) 0.045(4) 0.046(4) -0.007(3) 0.021(3) 0.002(3)
C24 0.040(4) 0.029(3) 0.050(4) -0.008(3) 0.024(3) -0.003(3)
C25 0.050(4) 0.035(3) 0.041(4) 0.009(3) 0.021(3) 0.011(3)
C26 0.047(4) 0.032(3) 0.038(4) -0.007(3) 0.013(3) 0.005(3)
C27 0.043(4) 0.044(4) 0.048(4) 0.013(3) 0.013(3) -0.001(3)
C28 0.054(5) 0.043(4) 0.039(4) 0.006(3) 0.013(3) 0.000(3)
C29 0.053(4) 0.038(4) 0.039(4) 0.000(3) 0.018(3) 0.004(3)
C30 0.051(4) 0.029(3) 0.041(4) 0.005(3) 0.016(3) 0.000(3)
C31 0.050(4) 0.034(4) 0.041(4) -0.006(3) 0.008(3) 0.007(3)
C32 0.034(4) 0.037(4) 0.050(4) -0.001(3) 0.012(3) 0.007(3)
C33 0.057(5) 0.039(4) 0.041(4) -0.005(3) 0.009(3) 0.012(3)
C34 0.045(4) 0.035(4) 0.044(4) -0.006(3) 0.008(3) 0.006(3)
C35 0.042(4) 0.035(4) 0.042(4) -0.005(3) 0.009(3) -0.002(3)
C36 0.056(5) 0.041(4) 0.035(4) -0.001(3) 0.015(3) 0.004(3)
C37 0.036(4) 0.033(3) 0.049(4) -0.015(3) 0.017(3) -0.013(3)
C38 0.049(4) 0.048(4) 0.045(4) -0.016(3) 0.018(3) -0.010(3)
C39 0.051(4) 0.038(4) 0.045(4) -0.016(3) 0.021(3) -0.004(3)
C40 0.054(4) 0.044(4) 0.041(4) -0.019(3) 0.017(3) -0.016(3)
C41 0.051(4) 0.041(4) 0.047(4) -0.018(3) 0.024(3) -0.007(3)
C42 0.047(4) 0.053(4) 0.038(4) -0.023(3) 0.012(3) -0.004(3)
C43 0.053(5) 0.037(4) 0.041(4) -0.001(3) 0.014(3) -0.001(3)
C44 0.042(4) 0.036(4) 0.049(4) -0.004(3) 0.021(3) 0.002(3)
C45 0.033(3) 0.041(4) 0.033(3) 0.000(3) 0.013(3) -0.003(3)
C46 0.043(4) 0.031(3) 0.041(4) -0.002(3) 0.023(3) -0.005(3)
C47 0.038(4) 0.040(4) 0.035(4) 0.000(3) 0.012(3) 0.005(3)
C48 0.046(4) 0.045(4) 0.041(4) 0.003(3) 0.017(3) -0.008(3)
C49 0.053(5) 0.038(4) 0.050(4) 0.020(3) -0.003(4) 0.009(3)
C50 0.045(4) 0.036(4) 0.046(4) -0.001(3) -0.008(3) 0.003(3)
C51 0.042(4) 0.037(3) 0.040(4) -0.002(3) 0.019(3) 0.002(3)
C52 0.071(5) 0.041(4) 0.029(3) -0.008(3) 0.019(3) -0.003(4)
C53 0.058(4) 0.029(3) 0.029(3) -0.008(3) 0.019(3) -0.008(3)
C54 0.052(5) 0.046(4) 0.034(4) 0.004(3) 0.006(3) 0.021(3)
C55 0.043(4) 0.031(3) 0.052(4) 0.001(3) 0.018(3) 0.004(3)
C56 0.044(4) 0.042(4) 0.035(3) -0.001(3) 0.020(3) 0.000(3)
C57 0.044(4) 0.033(3) 0.038(4) -0.008(3) 0.016(3) -0.003(3)
C58 0.057(5) 0.044(4) 0.043(4) -0.010(3) 0.029(4) 0.001(3)
C59 0.045(4) 0.047(4) 0.042(4) -0.003(3) 0.009(3) -0.004(3)
C60 0.040(5) 0.042(5) 0.056(6) 0.013(5) -0.004(5) 0.002(4)
C61 0.046(5) 0.033(4) 0.053(5) 0.017(4) -0.008(4) -0.017(4)
C62 0.057(6) 0.045(5) 0.036(4) -0.010(4) 0.002(4) -0.016(5)
C63 0.053(6) 0.059(6) 0.033(5) 0.004(4) -0.007(4) -0.012(5)
C64 0.044(5) 0.013(4) 0.049(5) 0.005(3) 0.011(4) -0.006(3)
C65 0.043(5) 0.025(5) 0.058(5) -0.013(4) 0.001(4) -0.012(4)
C66 0.051(6) 0.054(6) 0.058(7) 0.009(5) 0.004(5) -0.014(5)
C67 0.058(6) 0.058(6) 0.036(5) 0.011(4) -0.004(4) -0.021(5)
C68 0.049(6) 0.052(5) 0.048(5) 0.002(4) -0.007(4) -0.010(4)
C69 0.034(5) 0.048(5) 0.061(6) 0.011(4) -0.005(5) -0.013(4)
C70 0.048(5) 0.047(5) 0.047(6) -0.009(4) -0.004(4) -0.005(4)
C71 0.039(4) 0.042(4) 0.061(5) 0.012(4) -0.004(4) -0.009(3)
C72 0.061(5) 0.025(3) 0.041(4) -0.008(3) 0.021(3) -0.008(3)
C73 0.050(4) 0.025(3) 0.037(4) -0.006(3) 0.022(3) -0.010(3)
C74 0.042(4) 0.027(3) 0.041(4) 0.000(3) 0.016(3) -0.006(3)
C75 0.037(4) 0.046(4) 0.044(4) -0.001(3) 0.014(3) 0.000(3)
C76 0.050(4) 0.031(3) 0.032(3) -0.002(3) 0.019(3) -0.001(3)
C77 0.055(4) 0.022(3) 0.048(4) 0.000(3) 0.026(3) -0.003(3)
C78 0.040(4) 0.036(3) 0.042(4) -0.001(3) 0.020(3) -0.007(3)
C79 0.053(4) 0.026(3) 0.054(4) -0.008(3) 0.025(4) 0.004(3)
C80 0.050(4) 0.036(3) 0.039(4) 0.005(3) 0.021(3) -0.005(3)
C81 0.049(4) 0.032(3) 0.044(4) 0.004(3) 0.017(3) -0.005(3)
C82 0.042(4) 0.036(4) 0.048(4) 0.001(3) 0.023(3) 0.006(3)
C83 0.053(5) 0.036(4) 0.048(4) -0.001(3) 0.019(3) -0.004(3)
C84 0.039(4) 0.048(4) 0.035(4) 0.005(3) 0.010(3) -0.007(3)
C85 0.034(4) 0.044(4) 0.044(4) 0.005(3) 0.008(3) 0.001(3)
C86 0.040(4) 0.045(4) 0.039(4) 0.005(3) 0.001(3) -0.008(3)
C87 0.031(4) 0.046(4) 0.048(4) 0.002(3) 0.007(3) -0.005(3)
C88 0.043(4) 0.056(5) 0.044(4) 0.007(4) 0.002(3) 0.009(4)
C89 0.042(4) 0.045(4) 0.039(4) 0.003(3) 0.001(3) -0.004(3)
C90 0.042(4) 0.046(4) 0.041(4) -0.003(3) 0.005(3) 0.001(3)
C91 0.041(4) 0.055(5) 0.044(4) -0.001(3) 0.013(3) -0.012(3)
C92 0.037(4) 0.060(5) 0.041(4) 0.001(3) 0.015(3) -0.002(3)
C93 0.027(3) 0.042(4) 0.058(5) 0.005(3) 0.018(3) -0.002(3)
C94 0.042(4) 0.044(4) 0.044(4) 0.004(3) 0.010(3) -0.016(3)
C95 0.041(4) 0.052(4) 0.037(4) -0.004(3) 0.017(3) -0.005(3)
C96 0.033(4) 0.043(4) 0.058(5) 0.004(3) 0.023(3) 0.002(3)
C97 0.046(4) 0.050(4) 0.050(4) 0.009(4) 0.019(3) 0.007(4)
C98 0.052(5) 0.059(5) 0.050(5) 0.000(4) 0.028(4) 0.011(4)
C99 0.044(4) 0.046(4) 0.057(5) 0.007(3) 0.028(4) 0.000(3)
C100 0.056(5) 0.043(4) 0.059(5) 0.010(3) 0.031(4) 0.002(3)
C101 0.055(5) 0.060(5) 0.046(4) 0.000(4) 0.026(4) -0.003(4)
C102 0.045(4) 0.045(4) 0.043(4) 0.002(3) 0.022(3) 0.006(3)
C103 0.051(5) 0.046(4) 0.055(5) 0.010(4) 0.027(4) 0.008(4)
C104 0.054(5) 0.043(4) 0.052(4) 0.005(3) 0.021(4) 0.007(3)
C105 0.049(4) 0.048(4) 0.047(4) 0.001(3) 0.024(3) 0.006(4)
C106 0.049(4) 0.045(4) 0.044(4) 0.006(3) 0.018(3) 0.007(3)
C107 0.041(4) 0.053(4) 0.043(4) 0.005(3) 0.023(3) 0.005(3)
C108 0.033(4) 0.031(3) 0.047(4) 0.005(3) -0.004(3) -0.004(3)
C109 0.040(4) 0.042(4) 0.053(5) 0.005(3) -0.006(4) -0.006(3)
C110 0.039(4) 0.031(3) 0.033(3) 0.002(2) 0.016(3) 0.000(3)
C111 0.037(4) 0.029(3) 0.045(4) -0.001(3) 0.021(3) 0.006(3)
C112 0.036(4) 0.029(3) 0.040(4) -0.008(3) 0.016(3) 0.001(3)
C113 0.043(4) 0.037(4) 0.050(4) 0.000(3) 0.016(3) 0.004(3)
C114 0.035(4) 0.044(4) 0.039(4) 0.000(3) 0.002(3) -0.001(3)
C115 0.035(4) 0.045(4) 0.042(4) 0.001(3) 0.014(3) 0.002(3)
C116 0.047(4) 0.044(4) 0.053(4) 0.005(3) 0.029(4) 0.011(3)
C117 0.036(4) 0.039(4) 0.053(4) 0.008(3) 0.019(3) 0.009(3)
C118 0.047(4) 0.047(4) 0.042(4) -0.001(3) 0.014(3) 0.009(3)
N1 0.054(5) 0.042(4) 0.045(5) -0.006(4) -0.016(4) 0.001(4)
N2 0.039(4) 0.026(4) 0.055(5) -0.015(4) -0.011(4) 0.014(3)
N3 0.047(5) 0.055(5) 0.040(4) -0.008(4) -0.002(4) -0.010(4)
N4 0.053(5) 0.034(4) 0.052(5) -0.003(3) 0.003(4) -0.016(4)
O1 0.042(3) 0.037(3) 0.036(3) 0.006(3) 0.020(3) -0.006(3)
O2 0.031(3) 0.042(3) 0.033(3) -0.003(3) 0.008(2) -0.016(3)
O3 0.049(4) 0.045(4) 0.035(3) -0.006(3) 0.019(3) 0.002(3)
O4 0.035(3) 0.030(3) 0.037(3) 0.000(2) 0.015(2) 0.001(2)
O5 0.040(3) 0.041(3) 0.032(3) -0.021(3) 0.017(3) -0.010(3)
O6 0.040(3) 0.046(4) 0.034(3) -0.006(3) 0.010(3) -0.008(3)
O7 0.054(4) 0.030(3) 0.040(3) 0.005(2) 0.022(3) 0.003(3)
O8 0.046(3) 0.023(2) 0.039(3) 0.004(2) 0.025(3) 0.002(2)
O9 0.039(3) 0.046(4) 0.049(4) -0.002(3) 0.012(3) -0.003(3)
O10 0.035(4) 0.045(4) 0.043(4) -0.004(3) 0.004(3) -0.003(3)
O11 0.054(4) 0.038(4) 0.062(5) 0.013(3) 0.029(4) 0.003(3)
O12 0.040(4) 0.059(5) 0.057(4) 0.004(4) 0.032(3) 0.009(4)
Tb1 0.0335(3) 0.0370(2) 0.0338(2) -0.00077(19) 0.0105(2) 0.0001(2)
Tb2 0.0375(3) 0.0358(2) 0.0370(3) 0.0052(2) 0.0139(2) 0.0041(2)

loop_
_atom_type_symbol
_atom_type_description
_atom_type_scat_dispersion_real
_atom_type_scat_dispersion_imag
_atom_type_scat_source
C C 0.0033 0.0016 'International Tables Vol C Tables 4.2.6.8 and 6.1.1.4'
H H 0.0000 0.0000 'International Tables Vol C Tables 4.2.6.8 and 6.1.1.4'
N N 0.0061 0.0033 'International Tables Vol C Tables 4.2.6.8 and 6.1.1.4'
O O 0.0106 0.0060 'International Tables Vol C Tables 4.2.6.8 and 6.1.1.4'
Tb Tb -0.1723 4.1537 'International Tables Vol C Tables 4.2.6.8 and 6.1.1.4'

loop_
_geom_angle_atom_site_label_1
_geom_angle_atom_site_label_2
_geom_angle_atom_site_label_3
_geom_angle
_geom_angle_site_symmetry_1
_geom_angle_site_symmetry_3
_geom_angle_publ_flag
C2 C1 C6 118.3(10) . . ?
C2 C1 C49 114.9(10) . . ?
C6 C1 C49 126.6(11) . . ?
C3 C2 C1 119.8(10) . . ?
C3 C2 H2 120.1 . . ?
C1 C2 H2 120.1 . . ?
C4 C3 C2 122.3(9) . . ?
C4 C3 H3 118.9 . . ?
C2 C3 H3 118.9 . . ?
C3 C4 C5 119.2(8) . . ?
C3 C4 H4 120.4 . . ?
C5 C4 H4 120.4 . . ?
C6 C5 C4 118.7(10) . . ?
C6 C5 H5 120.7 . . ?
C4 C5 H5 120.7 . . ?
C5 C6 C1 121.7(11) . . ?
C5 C6 H6 119.1 . . ?
C1 C6 H6 119.1 . . ?
C12 C7 C8 117.4(9) . . ?
C12 C7 C50 123.1(10) . . ?
C8 C7 C50 119.0(9) . . ?
C9 C8 C7 119.8(10) . . ?
C9 C8 H8 120.1 . . ?
C7 C8 H8 120.1 . . ?
C10 C9 C8 121.1(12) . . ?
C10 C9 H9 119.4 . . ?
C8 C9 H9 119.4 . . ?
C9 C10 C11 120.6(11) . . ?
C9 C10 H10 119.7 . . ?
C11 C10 H10 119.7 . . ?
C10 C11 C12 118.1(12) . . ?
C10 C11 H11 120.9 . . ?
C12 C11 H11 120.9 . . ?
C7 C12 C11 122.8(11) . . ?
C7 C12 H12 118.6 . . ?
C11 C12 H12 118.6 . . ?
C18 C13 C14 117.7(6) . . ?
C18 C13 C51 123.4(6) . . ?
C14 C13 C51 118.7(6) . . ?
C15 C14 C13 120.9(7) . . ?
C15 C14 H14 119.6 . . ?
C13 C14 H14 119.6 . . ?
C14 C15 C16 121.4(7) . . ?
C14 C15 H15 119.3 . . ?
C16 C15 H15 119.3 . . ?
C15 C16 C17 117.6(7) . . ?
C15 C16 H16 121.2 . . ?
C17 C16 H16 121.2 . . ?
C18 C17 C16 120.0(7) . . ?
C18 C17 H17 120.0 . . ?
C16 C17 H17 120.0 . . ?
C13 C18 C17 122.2(7) . . ?
C13 C18 H18 118.9 . . ?
C17 C18 H18 118.9 . . ?
C24 C19 C20 115.2(6) . . ?
C24 C19 C53 122.6(7) . . ?
C20 C19 C53 121.3(6) . . ?
C21 C20 C19 121.9(7) . . ?
C21 C20 H20 119.0 . . ?
C19 C20 H20 119.0 . . ?
C20 C21 C22 121.3(8) . . ?
C20 C21 H21 119.4 . . ?
C22 C21 H21 119.4 . . ?
C23 C22 C21 116.4(7) . . ?
C23 C22 H22 121.8 . . ?
C21 C22 H22 121.8 . . ?
C24 C23 C22 122.8(7) . . ?
C24 C23 H23 118.6 . . ?
C22 C23 H23 118.6 . . ?
C23 C24 C19 122.2(7) . . ?
C23 C24 H24 118.9 . . ?
C19 C24 H24 118.9 . . ?
C30 C25 C26 119.7(6) . . ?
C30 C25 C54 125.6(7) . . ?
C26 C25 C54 114.0(6) . . ?
C27 C26 C25 119.6(7) . . ?
C27 C26 H26 120.2 . . ?
C25 C26 H26 120.2 . . ?
C26 C27 C28 120.9(8) . . ?
C26 C27 H27 119.5 . . ?
C28 C27 H27 119.5 . . ?
C29 C28 C27 120.6(7) . . ?
C29 C28 H28 119.7 . . ?
C27 C28 H28 119.7 . . ?
C28 C29 C30 118.9(7) . . ?
C28 C29 H29 120.6 . . ?
C30 C29 H29 120.6 . . ?
C25 C30 C29 120.2(7) . . ?
C25 C30 H30 119.9 . . ?
C29 C30 H30 119.9 . . ?
C36 C31 C32 119.7(7) . . ?
C36 C31 C56 112.8(6) . . ?
C32 C31 C56 127.3(7) . . ?
C33 C32 C31 119.8(7) . . ?
C33 C32 H32 120.1 . . ?
C31 C32 H32 120.1 . . ?
C32 C33 C34 121.7(7) . . ?
C32 C33 H33 119.2 . . ?
C34 C33 H33 119.2 . . ?
C33 C34 C35 118.9(7) . . ?
C33 C34 H34 120.6 . . ?
C35 C34 H34 120.6 . . ?
C36 C35 C34 119.2(7) . . ?
C36 C35 H35 120.4 . . ?
C34 C35 H35 120.4 . . ?
C31 C36 C35 120.7(7) . . ?
C31 C36 H36 119.7 . . ?
C35 C36 H36 119.7 . . ?
C38 C37 C42 117.2(6) . . ?
C38 C37 C57 118.4(6) . . ?
C42 C37 C57 124.3(6) . . ?
C39 C38 C37 122.1(7) . . ?
C39 C38 H38 118.9 . . ?
C37 C38 H38 118.9 . . ?
C38 C39 C40 120.3(7) . . ?
C38 C39 H39 119.8 . . ?
C40 C39 H39 119.8 . . ?
C41 C40 C39 118.3(7) . . ?
C41 C40 H40 120.8 . . ?
C39 C40 H40 120.8 . . ?
C42 C41 C40 121.4(7) . . ?
C42 C41 H41 119.3 . . ?
C40 C41 H41 119.3 . . ?
C41 C42 C37 120.6(7) . . ?
C41 C42 H42 120.0 . . ?
C37 C42 H42 119.4 . . ?
C44 C43 C48 119.4(7) . . ?
C44 C43 C59 117.3(7) . . ?
C48 C43 C59 123.2(7) . . ?
C43 C44 C45 120.1(7) . . ?
C43 C44 H44 119.9 . . ?
C45 C44 H44 119.9 . . ?
C46 C45 C44 118.1(6) . . ?
C46 C45 H45 120.9 . . ?
C44 C45 H45 120.9 . . ?
C45 C46 C47 123.0(7) . . ?
C45 C46 H46 118.5 . . ?
C47 C46 H46 118.5 . . ?
C48 C47 C46 117.9(7) . . ?
C48 C47 H47 121.1 . . ?
C46 C47 H47 121.1 . . ?
C47 C48 C43 121.4(7) . . ?
C47 C48 H48 119.3 . . ?
C43 C48 H48 119.3 . . ?
N1 C49 C1 114.9(7) . . ?
N1 C49 C50 114.4(6) . . ?
C1 C49 C50 120.1(7) . . ?
N1 C49 H49 100.9 . . ?
C1 C49 H49 100.9 . . ?
C50 C49 H49 100.9 . . ?
C7 C50 N2 114.4(6) . . ?
C7 C50 C49 114.7(7) . . ?
N2 C50 C49 110.4(5) . . ?
C7 C50 H50 105.4 . . ?
N2 C50 H50 105.4 . . ?
C49 C50 H50 105.4 . . ?
O1 C51 C52 125.9(6) . . ?
O1 C51 C13 117.3(6) . . ?
C52 C51 C13 116.7(6) . . ?
C53 C52 C51 118.6(6) . . ?
C53 C52 H52 120.7 . . ?
C51 C52 H52 120.7 . . ?
O2 C53 C52 129.3(6) . . ?
O2 C53 C19 109.3(5) . . ?
C52 C53 C19 121.3(6) . . ?
O3 C54 C55 118.6(6) . . ?
O3 C54 C25 119.9(7) . . ?
C55 C54 C25 119.3(7) . . ?
C56 C55 C54 125.2(7) . . ?
C56 C55 H55 117.4 . . ?
C54 C55 H55 117.4 . . ?
O4 C56 C55 125.7(7) . . ?
O4 C56 C31 118.0(6) . . ?
C55 C56 C31 116.3(7) . . ?
O5 C57 C58 118.0(6) . . ?
O5 C57 C37 119.0(6) . . ?
C58 C57 C37 121.8(7) . . ?
C59 C58 C57 132.8(8) . . ?
C59 C58 H58 114.1 . . ?
C57 C58 H58 113.1 . . ?
C58 C59 O6 117.8(7) . . ?
C58 C59 C43 129.0(8) . . ?
O6 C59 C43 113.1(6) . . ?
C65 C60 C61 122.4(10) . . ?
C65 C60 C108 122.1(10) . . ?
C61 C60 C108 115.5(10) . . ?
C62 C61 C60 117.7(12) . . ?
C62 C61 H61 121.1 . . ?
C60 C61 H61 121.1 . . ?
C61 C62 C63 123.0(12) . . ?
C61 C62 H62 118.5 . . ?
C63 C62 H62 118.5 . . ?
C62 C63 C64 120.7(11) . . ?
C62 C63 H63 119.7 . . ?
C64 C63 H63 119.7 . . ?
C63 C64 C65 118.3(10) . . ?
C63 C64 H64 120.8 . . ?
C65 C64 H64 120.8 . . ?
C60 C65 C64 117.9(10) . . ?
C60 C65 H65 121.0 . . ?
C64 C65 H65 121.0 . . ?
C67 C66 C71 121.8(10) . . ?
C67 C66 C109 104.3(9) . . ?
C71 C66 C109 132.6(10) . . ?
C66 C67 C68 119.7(11) . . ?
C66 C67 H67 135.8 . . ?
C68 C67 H67 104.3 . . ?
C69 C68 C67 119.9(12) . . ?
C69 C68 H68 120.1 . . ?
C67 C68 H68 120.1 . . ?
C68 C69 C70 120.9(10) . . ?
C68 C69 H69 119.5 . . ?
C70 C69 H69 119.5 . . ?
C69 C70 C71 119.4(9) . . ?
C69 C70 H70 120.3 . . ?
C71 C70 H70 120.3 . . ?
C70 C71 C66 118.1(7) . . ?
C70 C71 H71 121.0 . . ?
C66 C71 H71 121.0 . . ?
C77 C72 C73 121.4(6) . . ?
C77 C72 C110 126.9(7) . . ?
C73 C72 C110 111.2(6) . . ?
C72 C73 C74 119.2(6) . . ?
C72 C73 H73 120.4 . . ?
C74 C73 H73 120.4 . . ?
C75 C74 C73 115.1(7) . . ?
C75 C74 H74 122.5 . . ?
C73 C74 H74 122.5 . . ?
C76 C75 C74 126.1(7) . . ?
C76 C75 H75 116.9 . . ?
C74 C75 H75 116.9 . . ?
C77 C76 C75 117.9(7) . . ?
C77 C76 H76 121.1 . . ?
C75 C76 H76 121.1 . . ?
C76 C77 C72 120.0(7) . . ?
C76 C77 H77 120.0 . . ?
C72 C77 H77 120.0 . . ?
C83 C78 C79 121.1(7) . . ?
C83 C78 C112 117.2(6) . . ?
C79 C78 C112 121.6(6) . . ?
C80 C79 C78 119.4(6) . . ?
C80 C79 H79 120.3 . . ?
C78 C79 H79 120.3 . . ?
C79 C80 C81 119.3(7) . . ?
C79 C80 H80 120.4 . . ?
C81 C80 H80 120.4 . . ?
C80 C81 C82 121.4(7) . . ?
C80 C81 H81 119.3 . . ?
C82 C81 H81 119.3 . . ?
C83 C82 C81 119.4(7) . . ?
C83 C82 H82 120.3 . . ?
C81 C82 H82 120.3 . . ?
C82 C83 C78 119.2(7) . . ?
C82 C83 H83 120.4 . . ?
C78 C83 H83 120.4 . . ?
C89 C84 C85 121.4(7) . . ?
C89 C84 C113 118.0(7) . . ?
C85 C84 C113 120.5(7) . . ?
C84 C85 C86 118.4(7) . . ?
C84 C85 H85 120.8 . . ?
C86 C85 H85 120.8 . . ?
C87 C86 C85 118.5(8) . . ?
C87 C86 H86 120.8 . . ?
C85 C86 H86 120.8 . . ?
C88 C87 C86 122.5(7) . . ?
C88 C87 H87 118.8 . . ?
C86 C87 H87 118.8 . . ?
C87 C88 C89 119.4(8) . . ?
C87 C88 H88 120.3 . . ?
C89 C88 H88 120.3 . . ?
C84 C89 C88 119.4(8) . . ?
C84 C89 H89 120.3 . . ?
C88 C89 H89 120.3 . . ?
C95 C90 C91 117.1(7) . . ?
C95 C90 C115 120.4(7) . . ?
C91 C90 C115 122.6(7) . . ?
C92 C91 C90 122.3(8) . . ?
C92 C91 H91 118.8 . . ?
C90 C91 H91 118.8 . . ?
C91 C92 C93 119.1(7) . . ?
C91 C92 H92 120.5 . . ?
C93 C92 H92 120.5 . . ?
C92 C93 C94 120.7(7) . . ?
C92 C93 H93 119.6 . . ?
C94 C93 H93 119.6 . . ?
C95 C94 C93 119.4(7) . . ?
C95 C94 H94 120.3 . . ?
C93 C94 H94 120.3 . . ?
C94 C95 C90 121.4(7) . . ?
C94 C95 H95 119.3 . . ?
C90 C95 H95 119.3 . . ?
C97 C96 C101 119.2(7) . . ?
C97 C96 C116 111.2(7) . . ?
C101 C96 C116 129.5(7) . . ?
C96 C97 C98 120.5(7) . . ?
C96 C97 H97 119.7 . . ?
C98 C97 H97 119.7 . . ?
C99 C98 C97 120.5(8) . . ?
C99 C98 H98 119.8 . . ?
C97 C98 H98 119.8 . . ?
C98 C99 C100 118.7(7) . . ?
C98 C99 H99 120.7 . . ?
C100 C99 H99 120.7 . . ?
C101 C100 C99 120.2(8) . . ?
C101 C100 H100 119.9 . . ?
C99 C100 H100 119.9 . . ?
C100 C101 C96 120.8(8) . . ?
C100 C101 H101 118.8 . . ?
C96 C101 H101 120.3 . . ?
C107 C102 C118 119.8(7) . . ?
C107 C102 C103 115.2(7) . . ?
C118 C102 C103 124.6(7) . . ?
C104 C103 C102 123.5(8) . . ?
C104 C103 H103 119.8 . . ?
C102 C103 H103 116.7 . . ?
C103 C104 C105 120.1(8) . . ?
C103 C104 H104 120.0 . . ?
C105 C104 H104 120.0 . . ?
C106 C105 C104 119.7(7) . . ?
C106 C105 H105 120.1 . . ?
C104 C105 H105 120.1 . . ?
C105 C106 C107 119.7(7) . . ?
C105 C106 H106 120.2 . . ?
C107 C106 H106 120.2 . . ?
C102 C107 C106 121.6(7) . . ?
C102 C107 H107 119.2 . . ?
C106 C107 H107 119.2 . . ?
N3 C108 C60 113.8(6) . . ?
N3 C108 C109 109.6(7) . . ?
C60 C108 C109 118.8(6) . . ?
N3 C108 H108 104.3 . . ?
C60 C108 H108 104.3 . . ?
C109 C108 H108 104.3 . . ?
N4 C109 C66 119.0(7) . . ?
N4 C109 C108 119.9(8) . . ?
C66 C109 C108 111.0(6) . . ?
N4 C109 H109 91.3 . . ?
C66 C109 H109 112.5 . . ?
C108 C109 H109 98.9 . . ?
O7 C110 C111 122.4(6) . . ?
O7 C110 C72 122.1(6) . . ?
C111 C110 C72 115.2(6) . . ?
C112 C111 C110 122.5(6) . . ?
C112 C111 H111 118.8 . . ?
C110 C111 H111 118.8 . . ?
O8 C112 C111 122.4(7) . . ?
O8 C112 C78 116.7(6) . . ?
C111 C112 C78 120.9(6) . . ?
O9 C113 C84 114.9(7) . . ?
O9 C113 C114 126.7(7) . . ?
C84 C113 C114 118.2(7) . . ?
C115 C114 C113 119.2(6) . . ?
C115 C114 H114 120.4 . . ?
C113 C114 H114 120.4 . . ?
O10 C115 C114 128.3(7) . . ?
O10 C115 C90 111.1(7) . . ?
C114 C115 C90 118.2(6) . . ?
O11 C116 C96 122.8(8) . . ?
O11 C116 C117 127.4(8) . . ?
C96 C116 C117 109.8(7) . . ?
C116 C117 C118 115.7(7) . . ?
C116 C117 H117 131.6 . . ?
C118 C117 H117 112.5 . . ?
O12 C118 C102 109.1(7) . . ?
O12 C118 C117 130.9(7) . . ?
C102 C118 C117 119.8(7) . . ?
C49 N1 Tb1 116.2(4) . . ?
C49 N1 H1A 108.2 . . ?
Tb1 N1 H1A 108.2 . . ?
C49 N1 H1B 108.2 . . ?
Tb1 N1 H1B 108.2 . . ?
H1A N1 H1B 107.4 . . ?
C50 N2 Tb1 116.2(4) . . ?
C50 N2 H2A 108.2 . . ?
Tb1 N2 H2A 108.2 . . ?
C50 N2 H2B 108.2 . . ?
Tb1 N2 H2B 108.2 . . ?
H2A N2 H2B 107.4 . . ?
C108 N3 Tb2 119.4(6) . . ?
C108 N3 H3A 107.5 . . ?
Tb2 N3 H3A 107.5 . . ?
C108 N3 H3B 107.5 . . ?
Tb2 N3 H3B 107.5 . . ?
H3A N3 H3B 107.0 . . ?
C109 N4 Tb2 116.1(6) . . ?
C109 N4 H4A 108.3 . . ?
Tb2 N4 H4A 108.3 . . ?
C109 N4 H4B 108.3 . . ?
Tb2 N4 H4B 108.3 . . ?
H4A N4 H4B 107.4 . . ?
C51 O1 Tb1 136.0(4) . . ?
C53 O2 Tb1 132.3(4) . . ?
C54 O3 Tb1 135.4(5) . . ?
C56 O4 Tb1 133.5(4) . . ?
C57 O5 Tb1 140.2(4) . . ?
C59 O6 Tb1 137.1(4) . . ?
C110 O7 Tb2 130.7(5) . . ?
C112 O8 Tb2 139.7(5) . . ?
C113 O9 Tb2 135.0(6) . . ?
C115 O10 Tb2 135.5(6) . . ?
C116 O11 Tb2 138.4(6) . . ?
C118 O12 Tb2 131.5(6) . . ?
O3 Tb1 O4 70.5(2) . . ?
O3 Tb1 O6 98.9(2) . . ?
O4 Tb1 O6 83.5(2) . . ?
O3 Tb1 O2 113.5(2) . . ?
O4 Tb1 O2 84.3(2) . . ?
O6 Tb1 O2 139.0(2) . . ?
O3 Tb1 O5 82.6(2) . . ?
O4 Tb1 O5 138.8(2) . . ?
O6 Tb1 O5 70.3(2) . . ?
O2 Tb1 O5 135.9(2) . . ?
O3 Tb1 O1 79.8(2) . . ?
O4 Tb1 O1 129.1(2) . . ?
O6 Tb1 O1 142.8(2) . . ?
O2 Tb1 O1 70.6(2) . . ?
O5 Tb1 O1 72.7(2) . . ?
O3 Tb1 N1 153.0(3) . . ?
O4 Tb1 N1 136.2(3) . . ?
O6 Tb1 N1 83.2(3) . . ?
O2 Tb1 N1 79.0(3) . . ?
O5 Tb1 N1 72.7(3) . . ?
O1 Tb1 N1 82.5(3) . . ?
O3 Tb1 N2 138.9(3) . . ?
O4 Tb1 N2 69.0(2) . . ?
O6 Tb1 N2 69.7(3) . . ?
O2 Tb1 N2 69.3(3) . . ?
O5 Tb1 N2 125.5(3) . . ?
O1 Tb1 N2 133.3(3) . . ?
N1 Tb1 N2 67.2(3) . . ?
O8 Tb2 O10 79.5(2) . . ?
O8 Tb2 O7 70.4(2) . . ?
O10 Tb2 O7 109.1(2) . . ?
O8 Tb2 O12 73.1(2) . . ?
O10 Tb2 O12 82.5(3) . . ?
O7 Tb2 O12 138.5(2) . . ?
O8 Tb2 O11 144.1(2) . . ?
O10 Tb2 O11 99.7(3) . . ?
O7 Tb2 O11 139.8(2) . . ?
O12 Tb2 O11 71.2(2) . . ?
O8 Tb2 O9 123.8(2) . . ?
O10 Tb2 O9 73.9(2) . . ?
O7 Tb2 O9 73.2(2) . . ?
O12 Tb2 O9 146.3(2) . . ?
O11 Tb2 O9 89.4(2) . . ?
O8 Tb2 N3 128.9(3) . . ?
O10 Tb2 N3 143.4(3) . . ?
O7 Tb2 N3 69.1(3) . . ?
O12 Tb2 N3 124.2(3) . . ?
O11 Tb2 N3 71.0(3) . . ?
O9 Tb2 N3 70.8(3) . . ?
O8 Tb2 N4 80.2(3) . . ?
O10 Tb2 N4 153.6(3) . . ?
O7 Tb2 N4 79.3(3) . . ?
O12 Tb2 N4 75.7(3) . . ?
O11 Tb2 N4 87.2(3) . . ?
O9 Tb2 N4 132.0(3) . . ?
N3 Tb2 N4 62.9(3) . . ?

loop_
_geom_bond_atom_site_label_1
_geom_bond_atom_site_label_2
_geom_bond_distance
_geom_bond_site_symmetry_2
_geom_bond_publ_flag
C1 C2 1.400(16) . ?
C1 C6 1.416(16) . ?
C1 C49 1.506(13) . ?
C2 C3 1.381(12) . ?
C2 H2 0.9300 . ?
C3 C4 1.376(13) . ?
C3 H3 0.9300 . ?
C4 C5 1.422(13) . ?
C4 H4 0.9300 . ?
C5 C6 1.385(12) . ?
C5 H5 0.9300 . ?
C6 H6 0.9300 . ?
C7 C12 1.357(14) . ?
C7 C8 1.453(15) . ?
C7 C50 1.458(12) . ?
C8 C9 1.405(13) . ?
C8 H8 0.9300 . ?
C9 C10 1.354(16) . ?
C9 H9 0.9300 . ?
C10 C11 1.413(16) . ?
C10 H10 0.9300 . ?
C11 C12 1.427(13) . ?
C11 H11 0.9300 . ?
C12 H12 0.9300 . ?
C13 C18 1.362(10) . ?
C13 C14 1.423(9) . ?
C13 C51 1.476(10) . ?
C14 C15 1.362(9) . ?
C14 H14 0.9300 . ?
C15 C16 1.391(10) . ?
C15 H15 0.9300 . ?
C16 C17 1.418(9) . ?
C16 H16 0.9300 . ?
C17 C18 1.386(10) . ?
C17 H17 0.9300 . ?
C18 H18 0.9300 . ?
C19 C24 1.372(10) . ?
C19 C20 1.437(10) . ?
C19 C53 1.477(10) . ?
C20 C21 1.363(11) . ?
C20 H20 0.9300 . ?
C21 C22 1.399(11) . ?
C21 H21 0.9300 . ?
C22 C23 1.377(11) . ?
C22 H22 0.9300 . ?
C23 C24 1.369(10) . ?
C23 H23 0.9300 . ?
C24 H24 0.9300 . ?
C25 C30 1.378(10) . ?
C25 C26 1.404(10) . ?
C25 C54 1.468(9) . ?
C26 C27 1.371(10) . ?
C26 H26 0.9300 . ?
C27 C28 1.380(10) . ?
C27 H27 0.9300 . ?
C28 C29 1.376(10) . ?
C28 H28 0.9300 . ?
C29 C30 1.415(10) . ?
C29 H29 0.9300 . ?
C30 H30 0.9300 . ?
C31 C36 1.381(11) . ?
C31 C32 1.381(10) . ?
C31 C56 1.517(10) . ?
C32 C33 1.376(11) . ?
C32 H32 0.9300 . ?
C33 C34 1.377(11) . ?
C33 H33 0.9300 . ?
C34 C35 1.403(10) . ?
C34 H34 0.9300 . ?
C35 C36 1.396(10) . ?
C35 H35 0.9300 . ?
C36 H36 0.9300 . ?
C37 C38 1.383(10) . ?
C37 C42 1.416(11) . ?
C37 C57 1.483(9) . ?
C38 C39 1.361(10) . ?
C38 H38 0.9300 . ?
C39 C40 1.404(11) . ?
C39 H39 0.9300 . ?
C40 C41 1.378(10) . ?
C40 H40 0.9300 . ?
C41 C42 1.366(10) . ?
C41 H41 0.9300 . ?
C42 H42 0.9300 . ?
C43 C44 1.378(11) . ?
C43 C48 1.395(10) . ?
C43 C59 1.473(11) . ?
C44 C45 1.400(10) . ?
C44 H44 0.9300 . ?
C45 C46 1.369(9) . ?
C45 H45 0.9300 . ?
C46 C47 1.382(10) . ?
C46 H46 0.9300 . ?
C47 C48 1.364(10) . ?
C47 H47 0.9300 . ?
C48 H48 0.9300 . ?
C49 N1 1.500(9) . ?
C49 C50 1.543(10) . ?
C49 H49 0.9800 . ?
C50 N2 1.482(8) . ?
C50 H50 0.9800 . ?
C51 O1 1.206(7) . ?
C51 C52 1.459(10) . ?
C52 C53 1.378(9) . ?
C52 H52 0.9300 . ?
C53 O2 1.253(6) . ?
C54 O3 1.302(7) . ?
C54 C55 1.398(11) . ?
C55 C56 1.318(10) . ?
C55 H55 0.9300 . ?
C56 O4 1.253(7) . ?
C57 O5 1.148(7) . ?
C57 C58 1.468(9) . ?
C58 C59 1.295(10) . ?
C58 H58 0.9300 . ?
C59 O6 1.384(8) . ?
C60 C65 1.374(16) . ?
C60 C61 1.427(16) . ?
C60 C108 1.480(11) . ?
C61 C62 1.346(14) . ?
C61 H61 0.9300 . ?
C62 C63 1.352(16) . ?
C62 H62 0.9300 . ?
C63 C64 1.417(15) . ?
C63 H63 0.9300 . ?
C64 C65 1.431(12) . ?
C64 H64 0.9300 . ?
C65 H65 0.9300 . ?
C66 C67 1.336(18) . ?
C66 C71 1.415(12) . ?
C66 C109 1.475(11) . ?
C67 C68 1.399(13) . ?
C67 H67 0.9850 . ?
C68 C69 1.378(13) . ?
C68 H68 0.9300 . ?
C69 C70 1.378(14) . ?
C69 H69 0.9300 . ?
C70 C71 1.405(10) . ?
C70 H70 0.9300 . ?
C71 H71 0.9300 . ?
C72 C77 1.391(10) . ?
C72 C73 1.419(10) . ?
C72 C110 1.453(9) . ?
C73 C74 1.429(9) . ?
C73 H73 0.9300 . ?
C74 C75 1.394(10) . ?
C74 H74 0.9300 . ?
C75 C76 1.380(10) . ?
C75 H75 0.9300 . ?
C76 C77 1.373(9) . ?
C76 H76 0.9300 . ?
C77 H77 0.9300 . ?
C78 C83 1.391(10) . ?
C78 C79 1.394(10) . ?
C78 C112 1.474(9) . ?
C79 C80 1.381(10) . ?
C79 H79 0.9300 . ?
C80 C81 1.385(10) . ?
C80 H80 0.9300 . ?
C81 C82 1.388(10) . ?
C81 H81 0.9300 . ?
C82 C83 1.383(10) . ?
C82 H82 0.9300 . ?
C83 H83 0.9300 . ?
C84 C89 1.371(10) . ?
C84 C85 1.399(11) . ?
C84 C113 1.444(10) . ?
C85 C86 1.400(10) . ?
C85 H85 0.9300 . ?
C86 C87 1.398(10) . ?
C86 H86 0.9300 . ?
C87 C88 1.344(11) . ?
C87 H87 0.9300 . ?
C88 C89 1.404(10) . ?
C88 H88 0.9300 . ?
C89 H89 0.9300 . ?
C90 C95 1.392(10) . ?
C90 C91 1.403(10) . ?
C90 C115 1.476(11) . ?
C91 C92 1.367(11) . ?
C91 H91 0.9300 . ?
C92 C93 1.372(10) . ?
C92 H92 0.9300 . ?
C93 C94 1.392(10) . ?
C93 H93 0.9300 . ?
C94 C95 1.375(10) . ?
C94 H94 0.9300 . ?
C95 H95 0.9300 . ?
C96 C97 1.383(10) . ?
C96 C101 1.385(11) . ?
C96 C116 1.434(10) . ?
C97 C98 1.391(11) . ?
C97 H97 0.9300 . ?
C98 C99 1.389(11) . ?
C98 H98 0.9300 . ?
C99 C100 1.403(11) . ?
C99 H99 0.9300 . ?
C100 C101 1.383(11) . ?
C100 H100 0.9300 . ?
C101 H101 0.9423 . ?
C102 C107 1.382(10) . ?
C102 C118 1.432(10) . ?
C102 C103 1.450(10) . ?
C103 C104 1.319(10) . ?
C103 H103 0.9300 . ?
C104 C105 1.404(11) . ?
C104 H104 0.9300 . ?
C105 C106 1.374(11) . ?
C105 H105 0.9300 . ?
C106 C107 1.417(10) . ?
C106 H106 0.9300 . ?
C107 H107 0.9300 . ?
C108 N3 1.445(10) . ?
C108 C109 1.488(11) . ?
C108 H108 0.9800 . ?
C109 N4 1.326(11) . ?
C109 H109 0.9278 . ?
C110 O7 1.282(9) . ?
C110 C111 1.435(9) . ?
C111 C112 1.378(9) . ?
C111 H111 0.9300 . ?
C112 O8 1.259(9) . ?
C113 O9 1.232(10) . ?
C113 C114 1.476(10) . ?
C114 C115 1.455(10) . ?
C114 H114 0.9300 . ?
C115 O10 1.262(9) . ?
C116 O11 1.171(10) . ?
C116 C117 1.442(10) . ?
C117 C118 1.447(11) . ?
C117 H117 0.8780 . ?
C118 O12 1.349(10) . ?
N1 Tb1 2.572(8) . ?
N1 H1A 0.9000 . ?
N1 H1B 0.9000 . ?
N2 Tb1 2.633(7) . ?
N2 H2A 0.9000 . ?
N2 H2B 0.9000 . ?
N3 Tb2 2.602(9) . ?
N3 H3A 0.9000 . ?
N3 H3B 0.9000 . ?
N4 Tb2 2.717(8) . ?
N4 H4A 0.9000 . ?
N4 H4B 0.9000 . ?
O1 Tb1 2.429(6) . ?
O2 Tb1 2.356(6) . ?
O3 Tb1 2.248(7) . ?
O4 Tb1 2.314(6) . ?
O5 Tb1 2.416(6) . ?
O6 Tb1 2.331(7) . ?
O7 Tb2 2.348(7) . ?
O8 Tb2 2.301(6) . ?
O9 Tb2 2.414(7) . ?
O10 Tb2 2.329(7) . ?
O11 Tb2 2.406(7) . ?
O12 Tb2 2.361(7) . ?
